data_9007529
loop_
_publ_author_name
'Tillmanns, E.'
'Baur, W. H.'

_publ_section_title
;On the crystal chemistry of salt hydrates. VII. The crystal structures of
 pseudo trisodium orthoarsenate dodecahydrate and the isomorphous phosphate
 and vanadate salts
;
_journal_name_full 'Acta Crystallographica, Section B'
_journal_page_first 2124
_journal_page_last 2132
_journal_paper_doi 10.1107/S0567740871005454
_journal_volume 27
_journal_year 1971
_chemical_formula_structural Na3AsO4(NaOH).13*12H2O
_chemical_formula_sum 'As2 H15.404 Na6.26 O32.26'
_space_group_IT_number 165
_symmetry_space_group_name_Hall '-P 3 2"c'
_symmetry_space_group_name_H-M 'P -3 c 1'
_cell_angle_alpha 90
_cell_angle_beta 90
_cell_angle_gamma 120
_cell_formula_units_Z 2
_cell_length_a 12.017
_cell_length_b 12.017
_cell_length_c 12.783
_cell_volume 1598.658
_database_code_amcsd 0009402
_exptl_crystal_density_diffrn 1.715
_cod_original_formula_sum 'Na6.26 As2 O32.26 H15.404'
_cod_database_code 9007529
_amcsd_formula_title Na3AsO4(NaOH).13*12H2O

loop_
_space_group_symop_operation_xyz
x,y,z
-y,-x,1/2+z
y,-x+y,-z
-x,-x+y,1/2-z
-x+y,-x,z
-x+y,y,1/2+z
-x,-y,-z
y,x,1/2-z
-y,x-y,z
x,x-y,1/2+z
x-y,x,-z
x-y,-y,1/2-z

loop_
_atom_site_aniso_label
_atom_site_aniso_U_11
_atom_site_aniso_U_22
_atom_site_aniso_U_33
_atom_site_aniso_U_12
_atom_site_aniso_U_13
_atom_site_aniso_U_23
Na1 0.05569 0.04175 0.03667 0.02025 0.01011 0.00000
As 0.02151 0.02151 0.01772 0.01075 0.00000 0.00000
NaA 0.04560 0.04560 0.09238 0.02277 0.00000 0.00000
O-HA 0.04560 0.04560 0.09238 0.02277 0.00000 0.00000
O1 0.04175 0.04175 0.02152 0.02085 0.00000 0.00000
O2 0.03166 0.02908 0.03667 0.01772 0.00121 0.00000
Wat3 0.03923 0.03040 0.03667 0.01772 -0.00249 -0.00249
Wat4 0.03418 0.04812 0.02533 0.01646 0.00121 -0.00121
Wat5 0.04302 0.04049 0.04048 0.01772 0.00249 -0.00121
Wat6 0.08609 0.10634 0.15828 0.04812 -0.03040 -0.01516

loop_
_atom_site_label
_atom_site_fract_x
_atom_site_fract_y
_atom_site_fract_z
_atom_site_occupancy
_atom_site_type_symbol
_atom_site_attached_hydrogens
Na1 0.34730 -0.02010 0.02750 1.00000 Na 0
As 0.33333 0.66667 0.71260 1.00000 As 0
NaA 0.00000 0.00000 0.00000 0.26000 Na 0
O-HA 0.00000 0.00000 0.00000 0.26000 O 0
O1 0.33333 0.66667 0.58200 1.00000 O 0
O2 0.47270 0.68610 0.75680 1.00000 O 0
Wat3 0.45430 0.21070 0.04030 1.00000 O 2
Wat4 -0.00610 0.52780 0.37780 1.00000 O 2
Wat5 0.10410 0.31760 0.18170 1.00000 O 2
Wat6 0.01770 0.18720 0.91400 1.00000 O 2

loop_
_cod_changelog_entry_id
_cod_changelog_entry_author
_cod_changelog_entry_date
_cod_changelog_entry_text
1
;cod-tools version 3.8.0
Id: cif_guess_AMCSD_atom_types 9581 2023-05-17 12:35:41Z saulius
;
2023-05-18T11:39:47+03:00
;Derived atom types and hydrogen counts
from atom names that follow the AMCSD naming convention
(Wat == water, O-H == hydroxyl).
;
2
;cod-tools version 3.10.1
Id: cif_fix_AMCSD_aniso_labels 10200 2024-08-01 14:09:44Z saulius
;
2024-08-02T12:21:06+03:00
;Changed the following '_atom_site_aniso_label' values:
'OHA' -> 'O-HA'
;

loop_
_cod_related_entry_id
_cod_related_entry_database
_cod_related_entry_code
1 AMCSD 0009402
